data_1547701
loop_
_publ_author_name
'Horwitz, Matthew A.'
'Fulton, Jennifer L.'
'Johnson, Jeffrey S.'

_publ_section_title
;
 Enantio- and Diastereoselective Organocatalytic Conjugate Additions of
 Nitroalkanes to Enone Diesters.
;
_journal_issue 21
_journal_name_full 'Organic letters'
_journal_page_first 5783
_journal_page_last 5785
_journal_paper_doi 10.1021/acs.orglett.7b02735
_journal_volume 19
_journal_year 2017
_chemical_absolute_configuration ad
_chemical_formula_moiety 'C21 H28 Br N O7'
_chemical_formula_sum 'C21 H28 Br N O7'
_chemical_formula_weight 486.35
_chemical_name_common 166HC
_space_group_crystal_system triclinic
_space_group_IT_number 1
_space_group_name_Hall 'P 1'
_space_group_name_H-M_alt 'P 1'
_symmetry_space_group_name_Hall 'P 1'
_symmetry_space_group_name_H-M 'P 1'
_atom_sites_solution_hydrogens geom
_cell_angle_alpha 89.3430(11)
_cell_angle_beta 87.7380(12)
_cell_angle_gamma 86.3034(12)
_cell_formula_units_Z 1
_cell_length_a 5.84650(10)
_cell_length_b 9.7587(2)
_cell_length_c 9.8846(2)
_cell_measurement_reflns_used 123
_cell_measurement_temperature 100
_cell_measurement_theta_max 26.0631
_cell_measurement_theta_min 2.0801
_cell_volume 562.324(19)
_computing_cell_refinement 'APEX3 v2016.5-0 (Bruker AXS)'
_computing_data_collection 'Bruker Instrument Service v2013.12.0.0'
_computing_data_reduction 'SAINT V8.38A (Bruker AXS Inc., 2017)'
_computing_structure_refinement 'XL (Sheldrick, 2008)'
_computing_structure_solution 'XS, VERSION 2013/1'
_diffrn_ambient_temperature 100
_diffrn_detector_area_resol_mean 8.3333
_diffrn_measured_fraction_theta_full 0.998
_diffrn_measured_fraction_theta_max 0.998
_diffrn_measurement_device_type 'Bruker-Nonius X8 Kappa APEX II'
_diffrn_measurement_method 'phi and omega scans'
_diffrn_radiation_monochromator graphite
_diffrn_radiation_type MoK\a
_diffrn_radiation_wavelength 0.71073
_diffrn_reflns_av_R_equivalents 0.0271
_diffrn_reflns_av_unetI/netI 0.0573
_diffrn_reflns_limit_h_max 8
_diffrn_reflns_limit_h_min -8
_diffrn_reflns_limit_k_max 14
_diffrn_reflns_limit_k_min -14
_diffrn_reflns_limit_l_max 14
_diffrn_reflns_limit_l_min -14
_diffrn_reflns_number 21897
_diffrn_reflns_theta_full 31.56
_diffrn_reflns_theta_max 31.56
_diffrn_reflns_theta_min 2.06
_diffrn_source 'fine-focus sealed tube'
_exptl_absorpt_coefficient_mu 1.868
_exptl_absorpt_correction_T_max 0.75
_exptl_absorpt_correction_T_min 0.70
_exptl_absorpt_correction_type multi-scan
_exptl_absorpt_process_details
;
SADABS-2016/2 - Bruker AXS area detector scaling and absorption correction
;
_exptl_crystal_colour colourless
_exptl_crystal_density_diffrn 1.436
_exptl_crystal_density_method 'not measured'
_exptl_crystal_description block
_exptl_crystal_F_000 252
_exptl_crystal_size_max 0.195
_exptl_crystal_size_mid 0.157
_exptl_crystal_size_min 0.109
_refine_diff_density_max 0.594
_refine_diff_density_min -0.468
_refine_ls_abs_structure_details
;

Flack x determined using 3167 quotients [(I+)-(I-)]/[(I+)+(I-)]
(Parsons, Flack and Wagner, Acta Cryst. B69 (2013) 249-259).
;
_refine_ls_abs_structure_Flack 0.024(3)
_refine_ls_extinction_method none
_refine_ls_goodness_of_fit_ref 0.879
_refine_ls_hydrogen_treatment constr
_refine_ls_matrix_type full
_refine_ls_number_parameters 278
_refine_ls_number_reflns 7421
_refine_ls_number_restraints 3
_refine_ls_restrained_S_all 0.879
_refine_ls_R_factor_all 0.0280
_refine_ls_R_factor_gt 0.0253
_refine_ls_shift/su_max 0.000
_refine_ls_shift/su_mean 0.000
_refine_ls_structure_factor_coef Fsqd
_refine_ls_weighting_details 'w=1/[\s^2^(Fo^2^)] where P=(Fo^2^+2Fc^2^)/3'
_refine_ls_weighting_scheme calc
_refine_ls_wR_factor_gt 0.0493
_refine_ls_wR_factor_ref 0.0500
_reflns_number_gt 7033
_reflns_number_total 7421
_reflns_threshold_expression 'I > 2\s(I)'
_cod_data_source_file ol7b02735_si_001.cif
_cod_data_source_block rds671
_cod_depositor_comments
;
The following automatic conversions were performed:

'_exptl_absorpt_correction_type' value 'Multi-Scan' changed to
'multi-scan' according to
/home/data/users/saulius/crontab/automatic-downloads/rss-feeds/ACS/lib/dictionaries/cif_core.dic
dictionary named 'cif_core.dic' version 2.4.2 from 2011-04-26.

Automatic conversion script
Id: cif_fix_values 4973 2017-02-22 13:04:09Z antanas 

 Adding full bibliography for 1547701.cif.
;
_cod_database_code 1547701

loop_
_space_group_symop_operation_xyz
'x, y, z'

loop_
_atom_site_type_symbol
_atom_site_label
_atom_site_fract_x
_atom_site_fract_y
_atom_site_fract_z
_atom_site_U_iso_or_equiv
_atom_site_adp_type
_atom_site_calc_flag
_atom_site_refinement_flags_posn
_atom_site_occupancy
Br Br1 -0.15920(2) 0.63080(2) 1.04162(2) 0.01802(6) Uani d . 1
O O1 -0.0363(2) 0.21552(16) 0.49123(15) 0.0161(3) Uani d . 1
O O2 0.4705(6) 0.3860(3) 0.1176(2) 0.0750(10) Uani d . 1
O O3 0.6810(4) 0.3967(3) 0.2917(3) 0.0608(8) Uani d . 1
O O4 0.2146(3) -0.04532(15) 0.37967(15) 0.0168(3) Uani d . 1
O O5 0.2907(2) 0.10825(15) 0.21289(14) 0.0129(3) Uani d . 1
O O6 0.4354(3) 0.11174(15) 0.66386(14) 0.0148(3) Uani d . 1
O O7 0.6337(3) -0.04073(17) 0.52540(16) 0.0119(3) Uani d . 1
N N1 0.5002(5) 0.3870(2) 0.2401(2) 0.0342(6) Uani d . 1
C C1 0.1086(4) 0.2843(2) 0.5366(2) 0.0105(4) Uani d . 1
C C2 0.3368(3) 0.29258(19) 0.45555(19) 0.0101(4) Uani d . 1
H H2 0.445493 0.339298 0.512512 0.012 Uiso calc R 1
C C3 0.2880(4) 0.3836(2) 0.3303(2) 0.0157(4) Uani d . 1
H H3 0.164486 0.343717 0.278943 0.019 Uiso calc R 1
C C4 0.2142(4) 0.5306(2) 0.3649(2) 0.0210(5) Uani d . 1
H H4A 0.067484 0.533563 0.416561 0.032 Uiso calc GR 1
H H4B 0.196684 0.584507 0.28121 0.032 Uiso calc GR 1
H H4C 0.330619 0.569235 0.419224 0.032 Uiso calc GR 1
C C5 0.4420(3) 0.14709(19) 0.42270(19) 0.0095(3) Uani d . 1
H H5 0.589516 0.158237 0.370225 0.011 Uiso calc R 1
C C6 0.2982(3) 0.0573(2) 0.3384(2) 0.0112(4) Uani d . 1
C C7 0.5011(3) 0.0719(2) 0.5532(2) 0.0102(4) Uani d . 1
C C8 0.0595(3) 0.3637(2) 0.66416(19) 0.0104(4) Uani d . 1
C C9 0.2102(3) 0.4522(2) 0.7172(2) 0.0126(4) Uani d . 1
H H9 0.357355 0.459984 0.674542 0.015 Uiso calc R 1
C C10 0.1481(4) 0.5292(2) 0.8315(2) 0.0136(4) Uani d . 1
H H10 0.251701 0.589179 0.867314 0.016 Uiso calc R 1
C C11 -0.0662(4) 0.5174(2) 0.8925(2) 0.0123(4) Uani d . 1
C C12 -0.2174(4) 0.4263(2) 0.8453(2) 0.0139(4) Uani d . 1
H H12 -0.361836 0.416336 0.890585 0.017 Uiso calc R 1
C C13 -0.1531(3) 0.3504(2) 0.7308(2) 0.0129(4) Uani d . 1
H H13 -0.255282 0.288318 0.697126 0.016 Uiso calc R 1
C C14 0.1719(4) 0.0388(2) 0.1054(2) 0.0152(4) Uani d . 1
C C15 -0.0816(4) 0.0367(3) 0.1432(3) 0.0257(5) Uani d . 1
H H15A -0.102777 -0.022128 0.223167 0.039 Uiso calc GR 1
H H15B -0.162201 0.000683 0.067539 0.039 Uiso calc GR 1
H H15C -0.143793 0.130208 0.163446 0.039 Uiso calc GR 1
C C16 0.2864(4) -0.1034(2) 0.0831(2) 0.0201(5) Uani d . 1
H H16A 0.451774 -0.096578 0.067242 0.03 Uiso calc GR 1
H H16B 0.222454 -0.14493 0.004325 0.03 Uiso calc GR 1
H H16C 0.258891 -0.160699 0.163494 0.03 Uiso calc GR 1
C C17 0.2128(4) 0.1304(3) -0.0172(2) 0.0230(5) Uani d . 1
H H17A 0.145342 0.223209 0.00127 0.034 Uiso calc GR 1
H H17B 0.141434 0.093255 -0.095708 0.034 Uiso calc GR 1
H H17C 0.378134 0.13405 -0.036135 0.034 Uiso calc GR 1
C C18 0.7074(3) -0.1380(2) 0.6333(2) 0.0123(4) Uani d . 1
C C19 0.4982(4) -0.1922(2) 0.7068(2) 0.0175(4) Uani d . 1
H H19A 0.415144 -0.117589 0.757475 0.026 Uiso calc GR 1
H H19B 0.547103 -0.265803 0.76962 0.026 Uiso calc GR 1
H H19C 0.397283 -0.228224 0.640721 0.026 Uiso calc GR 1
C C20 0.8402(4) -0.2501(2) 0.5532(2) 0.0184(4) Uani d . 1
H H20A 0.738908 -0.289592 0.489483 0.028 Uiso calc GR 1
H H20B 0.898627 -0.321912 0.61523 0.028 Uiso calc GR 1
H H20C 0.969029 -0.211267 0.502938 0.028 Uiso calc GR 1
C C21 0.8617(4) -0.0679(2) 0.7278(2) 0.0188(4) Uani d . 1
H H21A 0.985934 -0.027607 0.674623 0.028 Uiso calc GR 1
H H21B 0.926855 -0.135596 0.791903 0.028 Uiso calc GR 1
H H21C 0.771628 0.004607 0.777623 0.028 Uiso calc GR 1

loop_
_atom_site_aniso_label
_atom_site_aniso_U_11
_atom_site_aniso_U_22
_atom_site_aniso_U_33
_atom_site_aniso_U_12
_atom_site_aniso_U_13
_atom_site_aniso_U_23
Br1 0.02428(11) 0.01564(9) 0.01405(9) -0.00376(7) 0.00585(7) -0.00507(6)
O1 0.0131(7) 0.0195(7) 0.0162(7) -0.0031(6) -0.0014(6) -0.0062(6)
O2 0.144(3) 0.0589(16) 0.0269(11) -0.0671(18) 0.0438(15) -0.0202(11)
O3 0.0256(11) 0.0727(17) 0.0790(18) 0.0118(11) 0.0206(12) 0.0570(15)
O4 0.0187(7) 0.0155(7) 0.0170(7) -0.0077(6) -0.0011(6) 0.0021(6)
O5 0.0175(7) 0.0131(7) 0.0087(6) -0.0034(6) -0.0025(5) -0.0010(5)
O6 0.0193(8) 0.0150(7) 0.0095(7) 0.0024(6) 0.0004(6) -0.0001(5)
O7 0.0123(8) 0.0115(7) 0.0112(7) 0.0030(6) 0.0006(6) 0.0024(6)
N1 0.0543(16) 0.0131(9) 0.0325(12) 0.0024(10) 0.0245(11) 0.0072(9)
C1 0.0107(10) 0.0108(10) 0.0099(9) 0.0007(8) -0.0011(8) 0.0013(7)
C2 0.0129(9) 0.0093(8) 0.0081(8) -0.0002(7) 0.0002(7) -0.0001(7)
C3 0.0231(11) 0.0127(9) 0.0107(9) 0.0005(8) 0.0018(8) 0.0016(7)
C4 0.0349(13) 0.0114(10) 0.0158(10) 0.0060(9) -0.0015(9) 0.0002(8)
C5 0.0097(9) 0.0102(8) 0.0086(8) -0.0012(7) 0.0004(7) 0.0001(7)
C6 0.0102(9) 0.0132(9) 0.0099(9) 0.0007(7) 0.0006(7) -0.0010(7)
C7 0.0086(8) 0.0103(9) 0.0118(9) -0.0013(7) -0.0005(7) 0.0009(7)
C8 0.0107(9) 0.0103(8) 0.0101(9) 0.0007(7) -0.0016(7) 0.0005(7)
C9 0.0105(9) 0.0141(9) 0.0129(9) -0.0016(7) 0.0017(7) -0.0010(7)
C10 0.0142(10) 0.0134(9) 0.0136(9) -0.0031(7) -0.0016(8) -0.0024(7)
C11 0.0178(10) 0.0103(9) 0.0082(8) 0.0017(7) 0.0010(7) -0.0001(7)
C12 0.0116(9) 0.0159(10) 0.0141(9) -0.0011(7) 0.0026(7) -0.0007(8)
C13 0.0118(9) 0.0141(9) 0.0132(9) -0.0024(7) -0.0011(7) -0.0009(7)
C14 0.0152(10) 0.0193(10) 0.0115(9) -0.0027(8) -0.0031(8) -0.0050(8)
C15 0.0144(11) 0.0416(15) 0.0213(12) -0.0009(10) -0.0023(9) -0.0063(10)
C16 0.0215(11) 0.0185(10) 0.0205(11) -0.0026(9) 0.0009(9) -0.0086(9)
C17 0.0298(13) 0.0275(12) 0.0124(10) -0.0048(10) -0.0042(9) -0.0008(9)
C18 0.0113(9) 0.0115(9) 0.0139(9) 0.0004(7) -0.0015(7) 0.0046(7)
C19 0.0165(11) 0.0157(11) 0.0204(11) -0.0021(9) -0.0008(8) 0.0065(9)
C20 0.0181(10) 0.0131(9) 0.0230(11) 0.0046(8) 0.0006(8) 0.0021(8)
C21 0.0172(10) 0.0196(10) 0.0201(11) -0.0019(8) -0.0064(8) 0.0037(9)

loop_
_atom_type_symbol
_atom_type_description
_atom_type_scat_dispersion_real
_atom_type_scat_dispersion_imag
_atom_type_scat_source
C C 0.0033 0.0016 'International Tables Vol C Tables 4.2.6.8 and 6.1.1.4'
H H 0.0000 0.0000 'International Tables Vol C Tables 4.2.6.8 and 6.1.1.4'
Br Br -0.2901 2.4595 'International Tables Vol C Tables 4.2.6.8 and 6.1.1.4'
N N 0.0061 0.0033 'International Tables Vol C Tables 4.2.6.8 and 6.1.1.4'
O O 0.0106 0.0060 'International Tables Vol C Tables 4.2.6.8 and 6.1.1.4'

loop_
_geom_angle_atom_site_label_1
_geom_angle_atom_site_label_2
_geom_angle_atom_site_label_3
_geom_angle
C6 O5 C14 121.40(16)
C7 O7 C18 121.43(17)
O2 N1 C3 116.0(3)
O3 N1 O2 125.5(3)
O3 N1 C3 118.4(2)
O1 C1 C2 118.1(2)
O1 C1 C8 120.5(2)
C8 C1 C2 121.36(19)
C1 C2 H2 108.3
C1 C2 C3 107.02(16)
C1 C2 C5 110.32(16)
C3 C2 H2 108.3
C3 C2 C5 114.42(16)
C5 C2 H2 108.3
N1 C3 C2 109.98(18)
N1 C3 H3 108.8
N1 C3 C4 106.91(18)
C2 C3 H3 108.8
C4 C3 C2 113.40(17)
C4 C3 H3 108.8
C3 C4 H4A 109.5
C3 C4 H4B 109.5
C3 C4 H4C 109.5
H4A C4 H4B 109.5
H4A C4 H4C 109.5
H4B C4 H4C 109.5
C2 C5 H5 107.1
C6 C5 C2 116.35(16)
C6 C5 H5 107.1
C7 C5 C2 109.54(15)
C7 C5 H5 107.1
C7 C5 C6 109.20(15)
O4 C6 O5 126.59(19)
O4 C6 C5 124.41(18)
O5 C6 C5 108.94(16)
O6 C7 O7 126.67(18)
O6 C7 C5 123.61(17)
O7 C7 C5 109.73(16)
C9 C8 C1 123.83(18)
C9 C8 C13 118.72(18)
C13 C8 C1 117.42(18)
C8 C9 H9 119.6
C10 C9 C8 120.83(18)
C10 C9 H9 119.6
C9 C10 H10 120.4
C11 C10 C9 119.11(19)
C11 C10 H10 120.4
C10 C11 Br1 119.24(15)
C10 C11 C12 121.56(19)
C12 C11 Br1 119.18(15)
C11 C12 H12 120.7
C13 C12 C11 118.59(19)
C13 C12 H12 120.7
C8 C13 H13 119.4
C12 C13 C8 121.11(19)
C12 C13 H13 119.4
O5 C14 C15 109.74(17)
O5 C14 C16 109.15(17)
O5 C14 C17 102.44(16)
C15 C14 C16 112.99(19)
C15 C14 C17 111.24(19)
C16 C14 C17 110.75(18)
C14 C15 H15A 109.5
C14 C15 H15B 109.5
C14 C15 H15C 109.5
H15A C15 H15B 109.5
H15A C15 H15C 109.5
H15B C15 H15C 109.5
C14 C16 H16A 109.5
C14 C16 H16B 109.5
C14 C16 H16C 109.5
H16A C16 H16B 109.5
H16A C16 H16C 109.5
H16B C16 H16C 109.5
C14 C17 H17A 109.5
C14 C17 H17B 109.5
C14 C17 H17C 109.5
H17A C17 H17B 109.5
H17A C17 H17C 109.5
H17B C17 H17C 109.5
O7 C18 C19 109.68(16)
O7 C18 C20 101.99(16)
O7 C18 C21 109.52(16)
C19 C18 C21 112.67(18)
C20 C18 C19 111.18(18)
C20 C18 C21 111.26(17)
C18 C19 H19A 109.5
C18 C19 H19B 109.5
C18 C19 H19C 109.5
H19A C19 H19B 109.5
H19A C19 H19C 109.5
H19B C19 H19C 109.5
C18 C20 H20A 109.5
C18 C20 H20B 109.5
C18 C20 H20C 109.5
H20A C20 H20B 109.5
H20A C20 H20C 109.5
H20B C20 H20C 109.5
C18 C21 H21A 109.5
C18 C21 H21B 109.5
C18 C21 H21C 109.5
H21A C21 H21B 109.5
H21A C21 H21C 109.5
H21B C21 H21C 109.5

loop_
_geom_bond_atom_site_label_1
_geom_bond_atom_site_label_2
_geom_bond_distance
Br1 C11 1.895(2)
O1 C1 1.216(3)
O2 N1 1.230(3)
O3 N1 1.201(3)
O4 C6 1.203(2)
O5 C6 1.333(2)
O5 C14 1.486(2)
O6 C7 1.205(2)
O7 C7 1.329(2)
O7 C18 1.478(2)
N1 C3 1.501(3)
C1 C2 1.535(3)
C1 C8 1.496(3)
C2 H2 1.0
C2 C3 1.540(3)
C2 C5 1.543(3)
C3 H3 1.0
C3 C4 1.511(3)
C4 H4A 0.98
C4 H4B 0.98
C4 H4C 0.98
C5 H5 1.0
C5 C6 1.528(3)
C5 C7 1.517(3)
C8 C9 1.394(3)
C8 C13 1.396(3)
C9 H9 0.95
C9 C10 1.387(3)
C10 H10 0.95
C10 C11 1.380(3)
C11 C12 1.390(3)
C12 H12 0.95
C12 C13 1.386(3)
C13 H13 0.95
C14 C15 1.516(3)
C14 C16 1.516(3)
C14 C17 1.518(3)
C15 H15A 0.98
C15 H15B 0.98
C15 H15C 0.98
C16 H16A 0.98
C16 H16B 0.98
C16 H16C 0.98
C17 H17A 0.98
C17 H17B 0.98
C17 H17C 0.98
C18 C19 1.520(3)
C18 C20 1.512(3)
C18 C21 1.521(3)
C19 H19A 0.98
C19 H19B 0.98
C19 H19C 0.98
C20 H20A 0.98
C20 H20B 0.98
C20 H20C 0.98
C21 H21A 0.98
C21 H21B 0.98
C21 H21C 0.98

loop_
_geom_torsion_atom_site_label_1
_geom_torsion_atom_site_label_2
_geom_torsion_atom_site_label_3
_geom_torsion_atom_site_label_4
_geom_torsion
Br1 C11 C12 C13 175.87(15)
O1 C1 C2 C3 72.5(2)
O1 C1 C2 C5 -52.5(2)
O1 C1 C8 C9 -175.3(2)
O1 C1 C8 C13 2.8(3)
O2 N1 C3 C2 141.7(2)
O2 N1 C3 C4 -94.8(3)
O3 N1 C3 C2 -41.6(3)
O3 N1 C3 C4 81.9(3)
C1 C2 C3 N1 -175.41(18)
C1 C2 C3 C4 64.9(2)
C1 C2 C5 C6 60.3(2)
C1 C2 C5 C7 -64.1(2)
C1 C8 C9 C10 176.03(19)
C1 C8 C13 C12 -176.32(18)
C2 C1 C8 C9 1.6(3)
C2 C1 C8 C13 179.68(18)
C2 C5 C6 O4 -113.3(2)
C2 C5 C6 O5 69.4(2)
C2 C5 C7 O6 12.6(3)
C2 C5 C7 O7 -167.07(16)
C3 C2 C5 C6 -60.4(2)
C3 C2 C5 C7 175.16(16)
C5 C2 C3 N1 -52.9(2)
C5 C2 C3 C4 -172.52(19)
C6 O5 C14 C15 62.9(2)
C6 O5 C14 C16 -61.4(2)
C6 O5 C14 C17 -178.81(17)
C6 C5 C7 O6 -115.8(2)
C6 C5 C7 O7 64.5(2)
C7 O7 C18 C19 59.1(2)
C7 O7 C18 C20 177.05(18)
C7 O7 C18 C21 -65.0(2)
C7 C5 C6 O4 11.3(3)
C7 C5 C6 O5 -166.02(15)
C8 C1 C2 C3 -104.4(2)
C8 C1 C2 C5 130.53(19)
C8 C9 C10 C11 -0.2(3)
C9 C8 C13 C12 1.9(3)
C9 C10 C11 Br1 -176.02(15)
C9 C10 C11 C12 2.6(3)
C10 C11 C12 C13 -2.8(3)
C11 C12 C13 C8 0.5(3)
C13 C8 C9 C10 -2.0(3)
C14 O5 C6 O4 -0.2(3)
C14 O5 C6 C5 177.08(15)
C18 O7 C7 O6 3.6(3)
C18 O7 C7 C5 -176.66(16)
